data_8104429
loop_
_publ_author_name
'Effenberger, H.'

_publ_section_title
;
 Die Kristallstrukturen von drei Modifikationen des Cu (Se O3)
;
_journal_name_full 'Zeitschrift fuer Kristallographie (149,1979-)'
_journal_page_first 61
_journal_page_last 72
_journal_volume 175
_journal_year 1986
_chemical_formula_sum 'Cu O3 Se'
_chemical_name_systematic 'Cu Se O3'
_space_group_IT_number 2
_symmetry_space_group_name_Hall '-P 1'
_symmetry_space_group_name_H-M 'P -1'
_cell_angle_alpha 66.69
_cell_angle_beta 88.53
_cell_angle_gamma 88.4
_cell_formula_units_Z 6
_cell_length_a 4.736
_cell_length_b 8.579
_cell_length_c 10.618
_cell_volume 395.993
_citation_journal_id_ASTM ZEKRDZ
_cod_data_source_file Effenberger_ZEKRDZ_1986_1345.cif
_cod_data_source_block Cu1O3Se1
_cod_original_cell_volume 395.9934
_cod_original_formula_sum 'Cu1 O3 Se1'
_cod_database_code 8104429

loop_
_symmetry_equiv_pos_as_xyz
x,y,z
-x,-y,-z

loop_
_atom_site_label
_atom_site_type_symbol
_atom_site_fract_x
_atom_site_fract_y
_atom_site_fract_z
_atom_site_occupancy
_atom_site_U_iso_or_equiv
O5 O-2 0.3107 0.1184 0.8753 1 0.0
Se1 Se+4 0.458 0.2689 0.4786 1 0.0
O6 O-2 0.2806 0.4466 0.7306 1 0.0
Cu1 Cu+2 0 0 0 1 0.0
O3 O-2 0.3003 0.0751 0.5773 1 0.0
Cu2 Cu+2 0 0 0.5 1 0.0
Se3 Se+4 0.9744 0.253 0.1688 1 0.0
O9 O-2 0.117 0.078 0.144 1 0.0
O8 O-2 0.0675 0.1962 0.3331 1 0.0
O2 O-2 0.6972 0.2226 0.6122 1 0.0
Cu4 Cu+2 0.9677 0.357 0.6647 1 0.0
O4 O-2 0.7692 0.3007 0.8426 1 0.0
Se2 Se+4 0.4194 0.3071 0.8788 1 0.0
O7 O-2 0.6293 0.2149 0.1708 1 0.0
O1 O-2 0.2142 0.4023 0.4974 1 0.0
Cu3 Cu+2 0.5302 0.0067 0.7455 1 0.0
